data_4317707
loop_
_publ_author_name
'Pinghua Ge'
'Arnold L. Rheingold'
'Charles G. Riordan'

_publ_section_title
;
 Nickel Complexes of Bidentate [S2] and [SN] Borato Ligands
;
_journal_name_full 'Inorganic Chemistry'
_journal_page_first 1383
_journal_page_last 1390
_journal_paper_doi 10.1021/ic010966r
_journal_volume 41
_journal_year 2002
_chemical_formula_sum 'C27 H43 B Ni S3'
_chemical_formula_weight 533.31
_chemical_name_systematic
;
  ?
;
_space_group_IT_number 14
_symmetry_cell_setting monoclinic
_symmetry_space_group_name_Hall '-P 2yn'
_symmetry_space_group_name_H-M 'P 1 21/n 1'
_atom_sites_solution_hydrogens geom
_atom_sites_solution_primary direct
_atom_sites_solution_secondary difmap
_audit_creation_method SHELXL-97
_cell_angle_alpha 90.00
_cell_angle_beta 94.9262(4)
_cell_angle_gamma 90.00
_cell_formula_units_Z 4
_cell_length_a 9.7472(2)
_cell_length_b 15.0844(2)
_cell_length_c 19.4406(2)
_cell_measurement_temperature 173(2)
_cell_volume 2847.81(8)
_computing_cell_refinement 'Bruker SMART'
_computing_data_collection 'Bruker SMART'
_computing_data_reduction 'Bruker SHELXTL'
_computing_molecular_graphics 'Bruker SHELXTL'
_computing_publication_material 'Bruker SHELXTL'
_computing_structure_refinement 'SHELXL-97 (Sheldrick, 1997)'
_computing_structure_solution 'SHELXS-97 (Sheldrick, 1990)'
_diffrn_ambient_temperature 173(2)
_diffrn_measured_fraction_theta_full 0.958
_diffrn_measured_fraction_theta_max 0.958
_diffrn_measurement_device_type 'CCD area detector'
_diffrn_measurement_method 'phi and omega scans'
_diffrn_radiation_monochromator graphite
_diffrn_radiation_source 'fine-focus sealed tube'
_diffrn_radiation_type MoK\a
_diffrn_radiation_wavelength 0.71073
_diffrn_reflns_av_R_equivalents 0.0348
_diffrn_reflns_av_sigmaI/netI 0.0345
_diffrn_reflns_limit_h_max 10
_diffrn_reflns_limit_h_min -9
_diffrn_reflns_limit_k_max 16
_diffrn_reflns_limit_k_min -14
_diffrn_reflns_limit_l_max 21
_diffrn_reflns_limit_l_min -19
_diffrn_reflns_number 8363
_diffrn_reflns_theta_full 23.00
_diffrn_reflns_theta_max 23.00
_diffrn_reflns_theta_min 2.10
_exptl_absorpt_coefficient_mu 0.914
_exptl_absorpt_correction_T_max 0.9141
_exptl_absorpt_correction_T_min 0.7402
_exptl_absorpt_correction_type empirical
_exptl_absorpt_process_details SADABS
_exptl_crystal_colour orange
_exptl_crystal_density_diffrn 1.244
_exptl_crystal_density_method 'not measured'
_exptl_crystal_description blade
_exptl_crystal_F_000 1144
_exptl_crystal_size_max 0.35
_exptl_crystal_size_mid 0.15
_exptl_crystal_size_min 0.10
_refine_diff_density_max 2.789
_refine_diff_density_min -1.002
_refine_diff_density_rms 0.119
_refine_ls_extinction_method none
_refine_ls_goodness_of_fit_ref 1.085
_refine_ls_hydrogen_treatment mixed
_refine_ls_matrix_type full
_refine_ls_number_parameters 283
_refine_ls_number_reflns 3790
_refine_ls_number_restraints 0
_refine_ls_restrained_S_all 1.085
_refine_ls_R_factor_all 0.0855
_refine_ls_R_factor_gt 0.0766
_refine_ls_shift/su_max 0.001
_refine_ls_shift/su_mean 0.000
_refine_ls_structure_factor_coef Fsqd
_refine_ls_weighting_details 'calc w=1/[\s^2^(Fo^2^)+(0.0820P)^2^+22.5165P] where P=(Fo^2^+2Fc^2^)/3'
_refine_ls_weighting_scheme calc
_refine_ls_wR_factor_gt 0.1908
_refine_ls_wR_factor_ref 0.1988
_reflns_number_gt 3405
_reflns_number_total 3790
_reflns_threshold_expression >2sigma(I)
_cod_data_source_file ic010966r_2.cif
_cod_data_source_block cgr52u
_cod_depositor_comments
;
The following automatic conversions were performed:

'_symmetry_cell_setting' value 'Monoclinic' changed to 'monoclinic'
according to the built-in table from CIF Core dictionary named
'cif_core.dic' version 2.4.1 from
2010-06-29.

'_exptl_absorpt_correction_type' value 'Empirical'
changed to 'empirical' according to the built-in table from CIF Core
dictionary named 'cif_core.dic' version 2.4.1 from 2010-06-29.

Automatic conversion script
Id: cif_fix_values 1646 2011-03-28 12:23:43Z adriana 
;
_cod_original_cell_volume 2847.82(6)
_cod_database_code 4317707

loop_
_symmetry_equiv_pos_as_xyz
'x, y, z'
'-x+1/2, y+1/2, -z+1/2'
'-x, -y, -z'
'x-1/2, -y-1/2, z-1/2'

loop_
_atom_site_label
_atom_site_type_symbol
_atom_site_fract_x
_atom_site_fract_y
_atom_site_fract_z
_atom_site_U_iso_or_equiv
_atom_site_adp_type
_atom_site_occupancy
_atom_site_symmetry_multiplicity
_atom_site_calc_flag
_atom_site_refinement_flags
_atom_site_disorder_assembly
_atom_site_disorder_group
Ni1 Ni 0.67250(9) 0.42836(6) 0.22610(4) 0.0273(3) Uani 1 1 d . . .
S1 S 0.75584(16) 0.55846(11) 0.19427(8) 0.0263(4) Uani 1 1 d . . .
S2 S 0.52043(17) 0.41577(11) 0.13782(8) 0.0281(4) Uani 1 1 d . . .
S3 S 0.80928(17) 0.37457(11) 0.30817(9) 0.0293(4) Uani 1 1 d . . .
B1 B 0.4690(7) 0.6051(5) 0.1647(4) 0.0208(15) Uani 1 1 d . . .
C1 C 0.6267(6) 0.6171(4) 0.1391(3) 0.0232(14) Uani 1 1 d . . .
H1A H 0.6503 0.6809 0.1389 0.028 Uiso 1 1 calc R . .
H1B H 0.6277 0.5947 0.0913 0.028 Uiso 1 1 calc R . .
C2 C 0.4051(6) 0.5100(4) 0.1350(4) 0.0280(15) Uani 1 1 d . . .
H2A H 0.3686 0.5190 0.0864 0.034 Uiso 1 1 calc R . .
H2B H 0.3261 0.4946 0.1615 0.034 Uiso 1 1 calc R . .
C3 C 0.3301(8) 0.7570(5) 0.1600(4) 0.0365(18) Uani 1 1 d . . .
H3A H 0.3532 0.7618 0.2083 0.044 Uiso 1 1 calc R . .
C4 C 0.2514(8) 0.8244(5) 0.1266(4) 0.048(2) Uani 1 1 d . . .
H4A H 0.2225 0.8733 0.1525 0.058 Uiso 1 1 calc R . .
C5 C 0.2158(8) 0.8204(6) 0.0572(4) 0.048(2) Uani 1 1 d . . .
H5A H 0.1598 0.8648 0.0344 0.058 Uiso 1 1 calc R . .
C6 C 0.2638(9) 0.7499(6) 0.0214(4) 0.054(2) Uani 1 1 d . . .
H6A H 0.2433 0.7467 -0.0272 0.064 Uiso 1 1 calc R . .
C7 C 0.3411(8) 0.6840(5) 0.0549(4) 0.0405(18) Uani 1 1 d . . .
H7A H 0.3723 0.6363 0.0283 0.049 Uiso 1 1 calc R . .
C8 C 0.3755(6) 0.6841(4) 0.1260(3) 0.0228(14) Uani 1 1 d . . .
C9 C 0.3734(7) 0.5677(5) 0.2865(4) 0.0325(16) Uani 1 1 d . . .
H9A H 0.3159 0.5242 0.2634 0.039 Uiso 1 1 calc R . .
C10 C 0.3617(8) 0.5822(6) 0.3561(4) 0.044(2) Uani 1 1 d . . .
H10A H 0.2980 0.5484 0.3795 0.053 Uiso 1 1 calc R . .
C11 C 0.4412(9) 0.6449(6) 0.3913(4) 0.046(2) Uani 1 1 d . . .
H11A H 0.4332 0.6551 0.4390 0.055 Uiso 1 1 calc R . .
C12 C 0.5332(8) 0.6931(5) 0.3561(4) 0.044(2) Uani 1 1 d . . .
H12A H 0.5884 0.7374 0.3797 0.053 Uiso 1 1 calc R . .
C13 C 0.5459(7) 0.6771(5) 0.2860(4) 0.0316(16) Uani 1 1 d . . .
H13A H 0.6110 0.7103 0.2630 0.038 Uiso 1 1 calc R . .
C14 C 0.4654(6) 0.6136(4) 0.2488(3) 0.0230(14) Uani 1 1 d . . .
C15 C 0.9007(7) 0.5387(5) 0.1391(4) 0.0399(18) Uani 1 1 d . . .
C16 C 1.0164(9) 0.4986(9) 0.1890(6) 0.081(3) Uani 1 1 d . . .
H16A H 1.0969 0.4859 0.1637 0.121 Uiso 1 1 calc R . .
H16B H 0.9836 0.4435 0.2088 0.121 Uiso 1 1 calc R . .
H16C H 1.0420 0.5409 0.2262 0.121 Uiso 1 1 calc R . .
C17 C 0.9447(9) 0.6256(6) 0.1107(5) 0.058(3) Uani 1 1 d . . .
H17A H 1.0207 0.6158 0.0817 0.087 Uiso 1 1 calc R . .
H17B H 0.9751 0.6653 0.1489 0.087 Uiso 1 1 calc R . .
H17C H 0.8670 0.6526 0.0830 0.087 Uiso 1 1 calc R . .
C18 C 0.8598(9) 0.4741(6) 0.0813(5) 0.060(3) Uani 1 1 d . . .
H18A H 0.9378 0.4649 0.0535 0.090 Uiso 1 1 calc R . .
H18B H 0.7818 0.4983 0.0520 0.090 Uiso 1 1 calc R . .
H18C H 0.8333 0.4175 0.1010 0.090 Uiso 1 1 calc R . .
C19 C 0.4056(8) 0.3184(5) 0.1327(4) 0.0344(17) Uani 1 1 d . . .
C20 C 0.3254(8) 0.3094(5) 0.1957(4) 0.0420(19) Uani 1 1 d . . .
H20A H 0.2669 0.2565 0.1909 0.063 Uiso 1 1 calc R . .
H20B H 0.2677 0.3620 0.1998 0.063 Uiso 1 1 calc R . .
H20C H 0.3896 0.3038 0.2370 0.063 Uiso 1 1 calc R . .
C21 C 0.4950(9) 0.2375(5) 0.1239(4) 0.047(2) Uani 1 1 d . . .
H21A H 0.4373 0.1842 0.1210 0.071 Uiso 1 1 calc R . .
H21B H 0.5638 0.2326 0.1635 0.071 Uiso 1 1 calc R . .
H21C H 0.5417 0.2435 0.0814 0.071 Uiso 1 1 calc R . .
C22 C 0.3057(8) 0.3300(5) 0.0675(4) 0.0430(19) Uani 1 1 d . . .
H22A H 0.2433 0.2790 0.0627 0.065 Uiso 1 1 calc R . .
H22B H 0.3582 0.3340 0.0268 0.065 Uiso 1 1 calc R . .
H22C H 0.2520 0.3844 0.0715 0.065 Uiso 1 1 calc R . .
C23 C 0.6525(5) 0.3265(3) 0.2841(2) 0.0414(19) Uani 1 1 d . . .
H23A H 0.5820 0.3308 0.3177 0.050 Uiso 1 1 calc R . .
H23B H 0.6548 0.2678 0.2614 0.050 Uiso 1 1 calc R . .
C24 C 0.8002(5) 0.4319(3) 0.3924(2) 0.0354(17) Uani 1 1 d R . .
C25 C 0.6583(5) 0.4651(3) 0.4024(2) 0.084(4) Uani 1 1 d R . .
H25A H 0.6589 0.4947 0.4473 0.126 Uiso 1 1 calc R . .
H25B H 0.5940 0.4151 0.4009 0.126 Uiso 1 1 calc R . .
H25C H 0.6293 0.5073 0.3657 0.126 Uiso 1 1 calc R . .
C26 C 0.8522(10) 0.3675(6) 0.4473(4) 0.055(2) Uani 1 1 d . . .
H26A H 0.8493 0.3952 0.4928 0.082 Uiso 1 1 calc R . .
H26B H 0.9473 0.3510 0.4404 0.082 Uiso 1 1 calc R . .
H26C H 0.7942 0.3144 0.4447 0.082 Uiso 1 1 calc R . .
C27 C 0.9015(16) 0.5092(8) 0.3897(5) 0.106(5) Uani 1 1 d . . .
H27A H 0.9032 0.5433 0.4327 0.159 Uiso 1 1 calc R . .
H27B H 0.8724 0.5478 0.3506 0.159 Uiso 1 1 calc R . .
H27C H 0.9939 0.4860 0.3841 0.159 Uiso 1 1 calc R . .

loop_
_atom_site_aniso_label
_atom_site_aniso_U_11
_atom_site_aniso_U_22
_atom_site_aniso_U_33
_atom_site_aniso_U_23
_atom_site_aniso_U_13
_atom_site_aniso_U_12
Ni1 0.0341(5) 0.0215(5) 0.0255(5) 0.0010(3) -0.0026(4) 0.0061(4)
S1 0.0187(8) 0.0283(10) 0.0315(9) -0.0017(7) -0.0003(7) 0.0006(7)
S2 0.0288(9) 0.0283(10) 0.0278(9) -0.0015(7) 0.0050(7) -0.0021(7)
S3 0.0321(9) 0.0240(10) 0.0303(9) 0.0017(7) -0.0053(7) 0.0078(7)
B1 0.013(3) 0.022(4) 0.028(4) 0.004(3) 0.004(3) -0.002(3)
C1 0.023(3) 0.019(3) 0.027(3) 0.004(3) 0.002(3) -0.001(3)
C2 0.021(3) 0.028(4) 0.035(4) 0.001(3) 0.002(3) 0.000(3)
C3 0.047(4) 0.038(4) 0.025(4) 0.008(3) 0.003(3) 0.017(3)
C4 0.055(5) 0.033(5) 0.058(5) 0.011(4) 0.011(4) 0.022(4)
C5 0.034(4) 0.059(6) 0.052(5) 0.030(4) 0.000(4) 0.017(4)
C6 0.056(5) 0.068(6) 0.034(4) 0.009(4) -0.014(4) 0.013(5)
C7 0.045(4) 0.042(5) 0.032(4) 0.003(3) -0.009(3) 0.009(4)
C8 0.015(3) 0.023(4) 0.031(4) 0.005(3) 0.002(3) 0.000(3)
C9 0.028(4) 0.034(4) 0.037(4) 0.006(3) 0.008(3) 0.006(3)
C10 0.048(5) 0.050(5) 0.037(4) 0.017(4) 0.021(4) 0.015(4)
C11 0.058(5) 0.057(6) 0.023(4) 0.008(4) 0.008(4) 0.036(5)
C12 0.054(5) 0.040(5) 0.035(4) -0.011(4) -0.011(4) 0.016(4)
C13 0.028(4) 0.030(4) 0.036(4) 0.003(3) 0.000(3) 0.005(3)
C14 0.019(3) 0.023(4) 0.026(3) 0.002(3) -0.002(3) 0.009(3)
C15 0.021(4) 0.042(5) 0.057(5) -0.007(4) 0.007(3) 0.003(3)
C16 0.035(5) 0.121(10) 0.087(7) 0.018(7) 0.010(5) 0.029(6)
C17 0.043(5) 0.056(6) 0.080(6) -0.015(5) 0.038(5) -0.013(4)
C18 0.059(6) 0.055(6) 0.073(6) -0.017(5) 0.035(5) -0.005(4)
C19 0.047(4) 0.022(4) 0.035(4) -0.005(3) 0.010(3) -0.006(3)
C20 0.043(4) 0.036(4) 0.048(5) -0.002(4) 0.007(4) -0.010(4)
C21 0.059(5) 0.033(5) 0.051(5) -0.012(4) 0.010(4) 0.000(4)
C22 0.045(5) 0.042(5) 0.041(4) -0.004(4) -0.003(4) -0.013(4)
C23 0.054(5) 0.029(4) 0.039(4) 0.007(3) -0.008(4) 0.000(4)
C24 0.049(4) 0.029(4) 0.027(4) 0.003(3) -0.005(3) 0.008(3)
C25 0.088(7) 0.111(9) 0.049(6) -0.031(6) -0.019(5) 0.061(7)
C26 0.080(6) 0.049(5) 0.033(4) 0.007(4) -0.010(4) 0.020(5)
C27 0.192(14) 0.078(8) 0.045(6) -0.004(6) -0.005(7) -0.080(9)

loop_
_atom_type_symbol
_atom_type_description
_atom_type_scat_dispersion_real
_atom_type_scat_dispersion_imag
_atom_type_scat_source
C C 0.0033 0.0016 'International Tables Vol C Tables 4.2.6.8 and 6.1.1.4'
H H 0.0000 0.0000 'International Tables Vol C Tables 4.2.6.8 and 6.1.1.4'
B B 0.0013 0.0007 'International Tables Vol C Tables 4.2.6.8 and 6.1.1.4'
S S 0.1246 0.1234 'International Tables Vol C Tables 4.2.6.8 and 6.1.1.4'
Ni Ni 0.3393 1.1124 'International Tables Vol C Tables 4.2.6.8 and 6.1.1.4'

loop_
_geom_angle_atom_site_label_1
_geom_angle_atom_site_label_2
_geom_angle_atom_site_label_3
_geom_angle
_geom_angle_site_symmetry_1
_geom_angle_site_symmetry_3
_geom_angle_publ_flag
C23 Ni1 S3 49.56(15) . . ?
C23 Ni1 S2 107.21(15) . . ?
S3 Ni1 S2 152.79(8) . . ?
C23 Ni1 S1 157.15(15) . . ?
S3 Ni1 S1 108.70(7) . . ?
S2 Ni1 S1 95.59(7) . . ?
C1 S1 C15 105.0(3) . . ?
C1 S1 Ni1 110.0(2) . . ?
C15 S1 Ni1 109.3(3) . . ?
C2 S2 C19 104.5(3) . . ?
C2 S2 Ni1 109.5(2) . . ?
C19 S2 Ni1 118.8(2) . . ?
C23 S3 C24 109.1(3) . . ?
C23 S3 Ni1 58.49(16) . . ?
C24 S3 Ni1 113.87(16) . . ?
C14 B1 C8 109.9(5) . . ?
C14 B1 C2 112.1(5) . . ?
C8 B1 C2 107.0(5) . . ?
C14 B1 C1 112.8(5) . . ?
C8 B1 C1 105.9(5) . . ?
C2 B1 C1 108.7(5) . . ?
B1 C1 S1 112.5(4) . . ?
B1 C2 S2 117.2(4) . . ?
C8 C3 C4 123.0(7) . . ?
C5 C4 C3 120.6(8) . . ?
C4 C5 C6 117.7(7) . . ?
C5 C6 C7 121.1(7) . . ?
C6 C7 C8 122.8(7) . . ?
C3 C8 C7 114.7(6) . . ?
C3 C8 B1 123.3(6) . . ?
C7 C8 B1 122.0(6) . . ?
C10 C9 C14 123.1(7) . . ?
C11 C10 C9 120.5(7) . . ?
C10 C11 C12 118.7(7) . . ?
C11 C12 C13 120.4(8) . . ?
C14 C13 C12 122.0(7) . . ?
C9 C14 C13 115.2(6) . . ?
C9 C14 B1 123.7(6) . . ?
C13 C14 B1 120.6(6) . . ?
C17 C15 C18 110.8(7) . . ?
C17 C15 C16 110.9(7) . . ?
C18 C15 C16 110.2(8) . . ?
C17 C15 S1 109.0(5) . . ?
C18 C15 S1 111.4(5) . . ?
C16 C15 S1 104.4(6) . . ?
C20 C19 C21 111.1(6) . . ?
C20 C19 C22 110.0(6) . . ?
C21 C19 C22 109.1(6) . . ?
C20 C19 S2 112.4(5) . . ?
C21 C19 S2 107.1(5) . . ?
C22 C19 S2 107.0(5) . . ?
S3 C23 Ni1 72.0(2) . . ?
C26 C24 C25 112.5(4) . . ?
C26 C24 C27 109.7(7) . . ?
C25 C24 C27 110.8(6) . . ?
C26 C24 S3 106.7(4) . . ?
C25 C24 S3 112.60(15) . . ?
C27 C24 S3 104.1(5) . . ?

loop_
_geom_bond_atom_site_label_1
_geom_bond_atom_site_label_2
_geom_bond_distance
_geom_bond_site_symmetry_2
_geom_bond_publ_flag
Ni1 C23 1.926(5) . ?
Ni1 S3 2.1485(18) . ?
Ni1 S2 2.1777(18) . ?
Ni1 S1 2.2318(19) . ?
S1 C1 1.812(6) . ?
S1 C15 1.869(7) . ?
S2 C2 1.810(7) . ?
S2 C19 1.843(7) . ?
S3 C23 1.720(5) . ?
S3 C24 1.860(5) . ?
B1 C14 1.642(9) . ?
B1 C8 1.644(9) . ?
B1 C2 1.650(10) . ?
B1 C1 1.666(9) . ?
C3 C8 1.374(10) . ?
C3 C4 1.399(10) . ?
C4 C5 1.366(12) . ?
C5 C6 1.374(12) . ?
C6 C7 1.377(11) . ?
C7 C8 1.395(10) . ?
C9 C10 1.385(11) . ?
C9 C14 1.391(9) . ?
C10 C11 1.368(12) . ?
C11 C12 1.380(12) . ?
C12 C13 1.400(10) . ?
C13 C14 1.400(9) . ?
C15 C17 1.499(12) . ?
C15 C18 1.514(12) . ?
C15 C16 1.547(12) . ?
C19 C20 1.515(10) . ?
C19 C21 1.518(11) . ?
C19 C22 1.540(10) . ?
C24 C26 1.499(9) . ?
C24 C25 1.4992 . ?
C24 C27 1.533(11) . ?
